data_7039288
loop_
_publ_author_name
'Sumrit, Pattarawut'
'Chuawong, Pitak'
'Nanok, Tanin'
'Duangthongyou, Tanwawan'
'Hormnirun, Pimpa'

_publ_section_title
;
 Aluminum complexes containing salicylbenzoxazole ligands and their
 application in the ring-opening polymerization of rac-lactide and
 \e-caprolactone.
;
_journal_issue 22
_journal_name_full 'Dalton transactions (Cambridge, England : 2003)'
_journal_page_first 9250
_journal_page_last 9266
_journal_paper_doi 10.1039/c6dt00990e
_journal_volume 45
_journal_year 2016
_chemical_formula_moiety 'C27 H19 Al N2 O4, C7 H8'
_chemical_formula_sum 'C34 H27 Al N2 O4'
_chemical_formula_weight 554.55
_space_group_crystal_system monoclinic
_space_group_IT_number 14
_space_group_name_Hall '-P 2ybc'
_space_group_name_H-M_alt 'P 1 21/c 1'
_symmetry_space_group_name_Hall '-P 2ybc'
_symmetry_space_group_name_H-M 'P 1 21/c 1'
_atom_sites_solution_hydrogens geom
_atom_sites_solution_primary direct
_audit_creation_date 2016-04-28
_audit_creation_method
;
Olex2 1.2
(compiled 2016.02.19 svn.r3266 for OlexSys, GUI svn.r5155)
;
_audit_update_record
;
2016-04-29 deposited with the CCDC.
2016-05-03 downloaded from the CCDC.
;
_cell_angle_alpha 90
_cell_angle_beta 93.260(4)
_cell_angle_gamma 90
_cell_formula_units_Z 4
_cell_length_a 12.1416(15)
_cell_length_b 21.238(2)
_cell_length_c 10.7010(11)
_cell_measurement_reflns_used 5685
_cell_measurement_temperature 100(2)
_cell_measurement_theta_max 27.189
_cell_measurement_theta_min 2.550
_cell_volume 2754.9(5)
_computing_molecular_graphics 'Olex2 (Dolomanov et al., 2009)'
_computing_publication_material 'Olex2 (Dolomanov et al., 2009)'
_computing_structure_refinement 'XL (Sheldrick, 2008)'
_computing_structure_solution 'XT (Sheldrick, 2015)'
_diffrn_ambient_temperature 100
_diffrn_detector 'Bruker PHOTON 100 area detector'
_diffrn_detector_area_resol_mean 10.5
_diffrn_detector_type 'PHOTON area detector'
_diffrn_measured_fraction_theta_full 0.999
_diffrn_measured_fraction_theta_max 0.989
_diffrn_measurement_device 'four-circle KAPPA diffractometer'
_diffrn_measurement_device_type 'Bruker APEX-II CCD'
_diffrn_measurement_method '\f and \w scans'
_diffrn_radiation_collimation '0.5 mm'
_diffrn_radiation_monochromator graphite
_diffrn_radiation_probe x-ray
_diffrn_radiation_type MoK\a
_diffrn_radiation_wavelength 0.71073
_diffrn_reflns_av_R_equivalents 0.0459
_diffrn_reflns_av_unetI/netI 0.0507
_diffrn_reflns_Laue_measured_fraction_full 0.999
_diffrn_reflns_Laue_measured_fraction_max 0.989
_diffrn_reflns_limit_h_max 15
_diffrn_reflns_limit_h_min -12
_diffrn_reflns_limit_k_max 27
_diffrn_reflns_limit_k_min -21
_diffrn_reflns_limit_l_max 13
_diffrn_reflns_limit_l_min -13
_diffrn_reflns_number 16300
_diffrn_reflns_point_group_measured_fraction_full 0.999
_diffrn_reflns_point_group_measured_fraction_max 0.989
_diffrn_reflns_theta_full 25.242
_diffrn_reflns_theta_max 27.498
_diffrn_reflns_theta_min 2.550
_diffrn_source 'microfocus sealed x-ray tube'
_diffrn_source_type 'Incoatec I\mus'
_diffrn_standards_number 0
_exptl_absorpt_coefficient_mu 0.117
_exptl_absorpt_correction_T_max 0.7456
_exptl_absorpt_correction_T_min 0.6169
_exptl_absorpt_correction_type multi-scan
_exptl_absorpt_process_details
;
SADABS-2012/1 (Bruker,2012) was used for absorption correction.
wR2(int) was 0.0720 before and 0.0556 after correction.
The Ratio of minimum to maximum transmission is 0.8274.
The \l/2 correction factor is 0.0015.
;
_exptl_crystal_colour colourless
_exptl_crystal_density_diffrn 1.337
_exptl_crystal_description Block
_exptl_crystal_F_000 1160
_exptl_crystal_size_max 0.46
_exptl_crystal_size_mid 0.32
_exptl_crystal_size_min 0.24
_refine_diff_density_max 0.349
_refine_diff_density_min -0.285
_refine_diff_density_rms 0.053
_refine_ls_extinction_method none
_refine_ls_goodness_of_fit_ref 1.037
_refine_ls_hydrogen_treatment constr
_refine_ls_matrix_type full
_refine_ls_number_parameters 436
_refine_ls_number_reflns 6260
_refine_ls_number_restraints 90
_refine_ls_restrained_S_all 1.037
_refine_ls_R_factor_all 0.0577
_refine_ls_R_factor_gt 0.0425
_refine_ls_shift/su_max 0.000
_refine_ls_shift/su_mean 0.000
_refine_ls_structure_factor_coef Fsqd
_refine_ls_weighting_details 'w=1/[\s^2^(Fo^2^)+(0.0560P)^2^+0.4487P] where P=(Fo^2^+2Fc^2^)/3'
_refine_ls_weighting_scheme calc
_refine_ls_wR_factor_gt 0.1081
_refine_ls_wR_factor_ref 0.1167
_reflns_Friedel_coverage 0.000
_reflns_number_gt 4875
_reflns_number_total 6260
_reflns_threshold_expression 'I > 2\s(I)'
_cod_data_source_file c6dt00990e2.cif
_cod_data_source_block 1b
_cod_depositor_comments 'Adding full bibliography for 7039288--7039289.cif.'
_cod_database_code 7039288
_shelx_space_group_comment
;
The symmetry employed for this shelxl refinement is uniquely defined
by the following loop, which should always be used as a source of
symmetry information in preference to the above space-group names.
They are only intended as comments.
;
_shelx_estimated_absorpt_t_max 0.972
_shelx_estimated_absorpt_t_min 0.948
_olex2_refinement_description
;
1. Fixed Uiso
 At 1.2 times of:
  All C(H) groups
 At 1.5 times of:
  All C(H,H,H) groups
2. Rigid body (RIGU) restrains
 C28A, C29A, C30A, C31A, C32A, C33A, C34A
 with sigma for 1-2 distances of 0.004 and sigma for 1-3 distances of 0.004
 C28, C29, C30, C31, C32, C33, C34
 with sigma for 1-2 distances of 0.001 and sigma for 1-3 distances of 0.001
3. Others
 Fixed Sof: C28(0.5) H28(0.5) C28A(0.5) H28A(0.5) C29(0.5) H29(0.5) C29A(0.5)
 H29A(0.5) C30(0.5) H30(0.5) C30A(0.5) H30A(0.5) C31(0.5) C31A(0.5) C32(0.5)
 H32(0.5) C32A(0.5) H32A(0.5) C33(0.5) H33(0.5) C33A(0.5) H33A(0.5) C34(0.5)
 H34A(0.5) H34B(0.5) H34C(0.5) C34A(0.5) H34D(0.5) H34E(0.5) H34F(0.5)
4.a Aromatic/amide H refined with riding coordinates:
 C2(H2), C3(H3), C4(H4), C5(H5), C9(H9), C10(H10), C11(H11), C12(H12),
 C15(H15), C16(H16), C17(H17), C18(H18), C22(H22), C23(H23), C24(H24), C25(H25),
  C28(H28), C28A(H28A), C29(H29), C29A(H29A), C30(H30), C30A(H30A), C32(H32),
 C32A(H32A), C33(H33), C33A(H33A)
4.b Idealised Me refined as rotating group:
 C27(H27A,H27B,H27C), C34(H34A,H34B,H34C), C34A(H34D,H34E,H34F)
;
_shelx_shelxl_version_number 2014/7
_olex2_submission_special_instructions 'No special instructions were received'

loop_
_space_group_symop_operation_xyz
'x, y, z'
'-x, y+1/2, -z+1/2'
'-x, -y, -z'
'x, -y-1/2, z-1/2'

loop_
_atom_site_label
_atom_site_type_symbol
_atom_site_fract_x
_atom_site_fract_y
_atom_site_fract_z
_atom_site_U_iso_or_equiv
_atom_site_adp_type
_atom_site_occupancy
_atom_site_site_symmetry_order
_atom_site_calc_flag
_atom_site_refinement_flags_posn
_atom_site_refinement_flags_adp
_atom_site_refinement_flags_occupancy
_atom_site_disorder_assembly
_atom_site_disorder_group
Al1 Al 0.38207(4) 0.08561(2) 0.80756(4) 0.02047(12) Uani 1 1 d . . . . .
O1 O 0.28817(10) 0.12166(5) 0.69443(10) 0.0292(3) Uani 1 1 d . . . . .
O2 O 0.40517(9) 0.27802(4) 0.90086(9) 0.0232(2) Uani 1 1 d . . . . .
O3 O 0.52694(9) 0.08336(5) 0.78528(10) 0.0258(2) Uani 1 1 d . . . . .
O4 O 0.41734(9) -0.07708(4) 0.58513(9) 0.0222(2) Uani 1 1 d . . . . .
N1 N 0.36686(10) 0.00702(5) 0.69401(11) 0.0215(3) Uani 1 1 d . . . . .
N2 N 0.41105(10) 0.17308(5) 0.88281(11) 0.0203(3) Uani 1 1 d . . . . .
C1 C 0.25571(13) 0.17947(7) 0.66416(13) 0.0226(3) Uani 1 1 d . . . . .
C2 C 0.18188(14) 0.18832(8) 0.55992(14) 0.0291(4) Uani 1 1 d . . . . .
H2 H 0.1557 0.1535 0.5146 0.035 Uiso 1 1 calc R . . . .
C3 C 0.14760(14) 0.24758(8) 0.52361(15) 0.0331(4) Uani 1 1 d . . . . .
H3 H 0.0984 0.2524 0.4544 0.040 Uiso 1 1 calc R . . . .
C4 C 0.18573(15) 0.30040(8) 0.58929(17) 0.0364(4) Uani 1 1 d . . . . .
H4 H 0.1627 0.3404 0.5638 0.044 Uiso 1 1 calc R . . . .
C5 C 0.25752(14) 0.29332(7) 0.69185(16) 0.0306(4) Uani 1 1 d . . . . .
H5 H 0.2829 0.3287 0.7360 0.037 Uiso 1 1 calc R . . . .
C6 C 0.29318(12) 0.23325(7) 0.73103(13) 0.0217(3) Uani 1 1 d . . . . .
C7 C 0.36944(12) 0.22562(6) 0.83733(13) 0.0202(3) Uani 1 1 d . . . . .
C8 C 0.47580(12) 0.25575(7) 0.99644(13) 0.0217(3) Uani 1 1 d . . . . .
C9 C 0.53057(13) 0.29015(8) 1.08950(14) 0.0271(3) Uani 1 1 d . . . . .
H9 H 0.5256 0.3338 1.0939 0.033 Uiso 1 1 calc R . . . .
C10 C 0.59365(14) 0.25521(8) 1.17619(14) 0.0304(4) Uani 1 1 d . . . . .
H10 H 0.6324 0.2758 1.2416 0.036 Uiso 1 1 calc R . . . .
C11 C 0.60041(15) 0.18980(8) 1.16769(15) 0.0327(4) Uani 1 1 d . . . . .
H11 H 0.6437 0.1680 1.2278 0.039 Uiso 1 1 calc R . . . .
C12 C 0.54473(14) 0.15610(8) 1.07263(14) 0.0290(4) Uani 1 1 d . . . . .
H12 H 0.5500 0.1125 1.0672 0.035 Uiso 1 1 calc R . . . .
C13 C 0.48082(12) 0.19083(7) 0.98615(13) 0.0214(3) Uani 1 1 d . . . . .
C14 C 0.59811(13) 0.04206(6) 0.74336(13) 0.0200(3) Uani 1 1 d . . . . .
C15 C 0.71103(13) 0.05353(7) 0.76432(14) 0.0246(3) Uani 1 1 d . . . . .
H15 H 0.7345 0.0897 0.8069 0.030 Uiso 1 1 calc R . . . .
C16 C 0.78806(13) 0.01198(7) 0.72270(15) 0.0291(4) Uani 1 1 d . . . . .
H16 H 0.8628 0.0201 0.7385 0.035 Uiso 1 1 calc R . . . .
C17 C 0.75515(14) -0.04212(8) 0.65721(16) 0.0319(4) Uani 1 1 d . . . . .
H17 H 0.8077 -0.0699 0.6294 0.038 Uiso 1 1 calc R . . . .
C18 C 0.64498(13) -0.05433(7) 0.63378(14) 0.0265(3) Uani 1 1 d . . . . .
H18 H 0.6230 -0.0902 0.5892 0.032 Uiso 1 1 calc R . . . .
C19 C 0.56511(12) -0.01301(6) 0.67664(13) 0.0195(3) Uani 1 1 d . . . . .
C20 C 0.44949(12) -0.02565(6) 0.65447(12) 0.0189(3) Uani 1 1 d . . . . .
C21 C 0.30342(13) -0.07606(7) 0.58164(13) 0.0222(3) Uani 1 1 d . . . . .
C22 C 0.23094(14) -0.11842(7) 0.52364(15) 0.0286(4) Uani 1 1 d . . . . .
H22 H 0.2548 -0.1531 0.4797 0.034 Uiso 1 1 calc R . . . .
C23 C 0.12013(14) -0.10557(8) 0.53554(16) 0.0334(4) Uani 1 1 d . . . . .
H23 H 0.0675 -0.1327 0.4990 0.040 Uiso 1 1 calc R . . . .
C24 C 0.08557(15) -0.05308(8) 0.60071(17) 0.0358(4) Uani 1 1 d . . . . .
H24 H 0.0104 -0.0457 0.6055 0.043 Uiso 1 1 calc R . . . .
C25 C 0.16011(14) -0.01155(8) 0.65858(16) 0.0312(4) Uani 1 1 d . . . . .
H25 H 0.1367 0.0233 0.7024 0.037 Uiso 1 1 calc R . . . .
C26 C 0.27087(13) -0.02428(7) 0.64836(14) 0.0227(3) Uani 1 1 d . . . . .
C27 C 0.32575(17) 0.04505(8) 0.95529(15) 0.0370(4) Uani 1 1 d . . . . .
H27A H 0.3198 0.0757 1.0205 0.055 Uiso 1 1 calc GR . . . .
H27B H 0.3755 0.0122 0.9837 0.055 Uiso 1 1 calc GR . . . .
H27C H 0.2544 0.0273 0.9341 0.055 Uiso 1 1 calc GR . . . .
C28 C -0.0584(9) 0.2095(4) 0.7538(8) 0.0361(13) Uani 0.5 1 d . U P A 1
H28 H -0.0433 0.2315 0.6815 0.043 Uiso 0.5 1 calc R . P A 1
C28A C -0.1377(10) 0.2315(6) 0.8428(10) 0.0338(19) Uani 0.5 1 d . U P B 2
H28A H -0.1660 0.2692 0.8102 0.041 Uiso 0.5 1 calc R . P B 2
C29 C -0.1274(12) 0.2305(7) 0.8253(12) 0.0373(17) Uani 0.5 1 d . U P A 1
H29 H -0.1658 0.2668 0.8015 0.045 Uiso 0.5 1 calc R . P A 1
C29A C -0.1684(9) 0.2100(4) 0.9424(10) 0.0414(19) Uani 0.5 1 d . U P B 2
H29A H -0.2202 0.2335 0.9831 0.050 Uiso 0.5 1 calc R . P B 2
C30 C -0.1524(9) 0.1998(5) 0.9497(10) 0.0376(14) Uani 0.5 1 d . U P A 1
H30 H -0.2034 0.2164 1.0023 0.045 Uiso 0.5 1 calc R . P A 1
C30A C -0.1325(5) 0.1527(3) 1.0012(5) 0.0424(14) Uani 0.5 1 d . U P B 2
H30A H -0.1621 0.1387 1.0745 0.051 Uiso 0.5 1 calc R . P B 2
C31 C -0.0957(5) 0.1478(3) 0.9769(5) 0.0299(10) Uani 0.5 1 d . U P A 1
C31A C -0.0521(4) 0.1189(2) 0.9448(5) 0.0395(10) Uani 0.5 1 d . U P B 2
C32 C -0.0223(4) 0.1225(2) 0.8939(5) 0.0272(9) Uani 0.5 1 d . U P A 1
H32 H 0.0144 0.0850 0.9135 0.033 Uiso 0.5 1 calc R . P A 1
C32A C -0.0135(4) 0.1403(2) 0.8342(6) 0.0369(12) Uani 0.5 1 d . U P B 2
H32A H 0.0410 0.1177 0.7964 0.044 Uiso 0.5 1 calc R . P B 2
C33 C -0.0040(5) 0.1531(3) 0.7828(4) 0.0326(10) Uani 0.5 1 d . U P A 1
H33 H 0.0444 0.1360 0.7276 0.039 Uiso 0.5 1 calc R . P A 1
C33A C -0.0543(8) 0.1953(4) 0.7773(8) 0.0428(18) Uani 0.5 1 d . U P B 2
H33A H -0.0300 0.2087 0.7008 0.051 Uiso 0.5 1 calc R . P B 2
C34 C -0.1151(4) 0.11617(19) 1.0989(4) 0.0495(10) Uani 0.5 1 d . U P A 1
H34A H -0.1112 0.1468 1.1649 0.074 Uiso 0.5 1 calc GR . P A 1
H34B H -0.0597 0.0845 1.1156 0.074 Uiso 0.5 1 calc GR . P A 1
H34C H -0.1867 0.0969 1.0943 0.074 Uiso 0.5 1 calc GR . P A 1
C34A C -0.0104(4) 0.0579(2) 1.0031(5) 0.0697(14) Uani 0.5 1 d . U P B 2
H34D H -0.0671 0.0265 0.9943 0.105 Uiso 0.5 1 calc GR . P B 2
H34E H 0.0091 0.0646 1.0903 0.105 Uiso 0.5 1 calc GR . P B 2
H34F H 0.0534 0.0440 0.9618 0.105 Uiso 0.5 1 calc GR . P B 2

loop_
_atom_site_aniso_label
_atom_site_aniso_U_11
_atom_site_aniso_U_22
_atom_site_aniso_U_33
_atom_site_aniso_U_23
_atom_site_aniso_U_13
_atom_site_aniso_U_12
Al1 0.0230(2) 0.0171(2) 0.0212(2) -0.00030(17) 0.00078(17) 0.00110(17)
O1 0.0338(7) 0.0194(5) 0.0329(6) -0.0043(5) -0.0103(5) 0.0056(5)
O2 0.0246(6) 0.0187(5) 0.0261(5) -0.0033(4) -0.0005(4) 0.0019(4)
O3 0.0237(6) 0.0202(5) 0.0334(6) -0.0081(4) 0.0004(5) 0.0011(4)
O4 0.0223(6) 0.0178(5) 0.0260(5) -0.0035(4) -0.0015(4) -0.0018(4)
N1 0.0211(7) 0.0181(6) 0.0251(6) 0.0000(5) -0.0007(5) -0.0006(5)
N2 0.0221(7) 0.0196(6) 0.0190(6) 0.0002(5) 0.0005(5) 0.0026(5)
C1 0.0216(8) 0.0232(8) 0.0230(7) 0.0004(6) 0.0020(6) 0.0044(6)
C2 0.0282(9) 0.0312(9) 0.0272(8) -0.0042(7) -0.0036(7) 0.0057(7)
C3 0.0276(9) 0.0409(10) 0.0301(8) 0.0061(7) -0.0047(7) 0.0071(7)
C4 0.0323(10) 0.0293(9) 0.0467(10) 0.0112(8) -0.0051(8) 0.0067(7)
C5 0.0297(9) 0.0217(8) 0.0399(9) 0.0027(7) -0.0025(7) 0.0022(7)
C6 0.0190(7) 0.0226(7) 0.0236(7) 0.0005(6) 0.0020(6) 0.0035(6)
C7 0.0207(8) 0.0174(7) 0.0227(7) -0.0032(6) 0.0052(6) -0.0001(6)
C8 0.0197(8) 0.0242(8) 0.0215(7) -0.0010(6) 0.0034(6) 0.0009(6)
C9 0.0239(8) 0.0285(8) 0.0294(8) -0.0073(6) 0.0061(7) -0.0036(6)
C10 0.0271(9) 0.0414(10) 0.0228(7) -0.0052(7) 0.0023(6) -0.0080(7)
C11 0.0330(10) 0.0406(10) 0.0240(8) 0.0043(7) -0.0034(7) -0.0029(8)
C12 0.0319(9) 0.0282(8) 0.0265(7) 0.0033(7) -0.0026(7) -0.0003(7)
C13 0.0222(8) 0.0233(7) 0.0188(7) -0.0015(6) 0.0026(6) -0.0003(6)
C14 0.0242(8) 0.0167(7) 0.0191(7) 0.0034(5) 0.0010(6) 0.0005(6)
C15 0.0252(8) 0.0220(8) 0.0266(7) -0.0021(6) 0.0004(6) -0.0035(6)
C16 0.0194(8) 0.0307(9) 0.0371(9) -0.0011(7) 0.0014(7) -0.0036(6)
C17 0.0255(9) 0.0274(8) 0.0435(9) -0.0070(7) 0.0074(7) 0.0020(7)
C18 0.0271(9) 0.0207(8) 0.0318(8) -0.0046(6) 0.0033(7) -0.0004(6)
C19 0.0228(8) 0.0158(7) 0.0199(7) 0.0033(5) 0.0005(6) -0.0008(6)
C20 0.0258(8) 0.0124(6) 0.0181(6) 0.0018(5) -0.0006(6) -0.0010(6)
C21 0.0210(8) 0.0212(7) 0.0239(7) 0.0036(6) -0.0020(6) -0.0005(6)
C22 0.0302(9) 0.0230(8) 0.0322(8) -0.0039(7) -0.0025(7) -0.0039(7)
C23 0.0269(9) 0.0326(9) 0.0401(9) -0.0020(7) -0.0053(7) -0.0089(7)
C24 0.0211(9) 0.0391(10) 0.0470(10) -0.0008(8) -0.0005(7) -0.0011(7)
C25 0.0239(9) 0.0281(8) 0.0415(9) -0.0037(7) 0.0006(7) 0.0022(7)
C26 0.0234(8) 0.0193(7) 0.0251(7) 0.0020(6) -0.0019(6) -0.0006(6)
C27 0.0526(12) 0.0286(9) 0.0304(9) 0.0011(7) 0.0080(8) -0.0081(8)
C28 0.040(2) 0.029(2) 0.038(2) 0.0016(16) -0.0039(16) -0.0037(18)
C28A 0.024(3) 0.037(3) 0.040(4) -0.010(3) -0.006(2) 0.008(2)
C29 0.040(3) 0.033(3) 0.038(2) -0.0007(18) -0.0036(19) -0.004(2)
C29A 0.047(4) 0.027(3) 0.049(3) -0.004(2) -0.007(3) 0.011(2)
C30 0.042(3) 0.031(2) 0.040(2) -0.0032(16) -0.0002(18) -0.0027(19)
C30A 0.038(3) 0.044(3) 0.045(3) -0.010(2) 0.002(2) -0.004(2)
C31 0.030(2) 0.0274(18) 0.0320(16) -0.0035(13) 0.0031(14) -0.0075(15)
C31A 0.032(3) 0.034(2) 0.052(3) -0.004(2) -0.007(2) -0.0048(18)
C32 0.029(2) 0.0235(18) 0.029(2) -0.0009(14) -0.0002(14) -0.0058(15)
C32A 0.028(2) 0.030(3) 0.052(4) -0.009(2) 0.001(3) -0.002(2)
C33 0.037(2) 0.030(2) 0.031(2) 0.0025(14) 0.0027(16) -0.0043(16)
C33A 0.043(3) 0.034(4) 0.051(4) -0.009(3) 0.002(3) -0.004(3)
C34 0.066(3) 0.043(2) 0.0413(16) 0.0063(15) 0.0176(16) 0.0017(18)
C34A 0.061(3) 0.044(2) 0.103(4) 0.008(3) -0.008(3) 0.002(2)

loop_
_atom_type_symbol
_atom_type_description
_atom_type_scat_dispersion_real
_atom_type_scat_dispersion_imag
_atom_type_scat_source
C C 0.0033 0.0016 'International Tables Vol C Tables 4.2.6.8 and 6.1.1.4'
H H 0.0000 0.0000 'International Tables Vol C Tables 4.2.6.8 and 6.1.1.4'
Al Al 0.0645 0.0514 'International Tables Vol C Tables 4.2.6.8 and 6.1.1.4'
N N 0.0061 0.0033 'International Tables Vol C Tables 4.2.6.8 and 6.1.1.4'
O O 0.0106 0.0060 'International Tables Vol C Tables 4.2.6.8 and 6.1.1.4'

loop_
_geom_angle_atom_site_label_1
_geom_angle_atom_site_label_2
_geom_angle_atom_site_label_3
_geom_angle
O1 Al1 O3 121.02(6)
O1 Al1 N1 85.15(5)
O1 Al1 N2 88.08(5)
O1 Al1 C27 119.79(8)
O3 Al1 N1 87.46(5)
O3 Al1 N2 85.89(5)
O3 Al1 C27 119.15(7)
N2 Al1 N1 166.35(5)
C27 Al1 N1 95.50(6)
C27 Al1 N2 98.15(6)
C1 O1 Al1 137.09(10)
C7 O2 C8 104.87(11)
C14 O3 Al1 136.61(10)
C20 O4 C21 104.90(11)
C20 N1 Al1 124.98(10)
C20 N1 C26 105.82(12)
C26 N1 Al1 129.14(10)
C7 N2 Al1 125.02(10)
C7 N2 C13 105.48(12)
C13 N2 Al1 129.43(10)
O1 C1 C2 119.11(14)
O1 C1 C6 122.97(14)
C2 C1 C6 117.91(14)
C1 C2 H2 119.4
C3 C2 C1 121.12(15)
C3 C2 H2 119.4
C2 C3 H3 119.7
C2 C3 C4 120.63(16)
C4 C3 H3 119.7
C3 C4 H4 120.2
C5 C4 C3 119.68(15)
C5 C4 H4 120.2
C4 C5 H5 119.7
C4 C5 C6 120.68(16)
C6 C5 H5 119.7
C1 C6 C7 119.09(13)
C5 C6 C1 119.98(14)
C5 C6 C7 120.91(14)
O2 C7 C6 118.45(12)
N2 C7 O2 113.96(13)
N2 C7 C6 127.58(13)
O2 C8 C13 108.09(12)
C9 C8 O2 127.49(14)
C9 C8 C13 124.39(14)
C8 C9 H9 122.4
C8 C9 C10 115.25(15)
C10 C9 H9 122.4
C9 C10 H10 119.3
C9 C10 C11 121.50(15)
C11 C10 H10 119.3
C10 C11 H11 118.9
C12 C11 C10 122.24(16)
C12 C11 H11 118.9
C11 C12 H12 121.8
C13 C12 C11 116.48(15)
C13 C12 H12 121.8
C8 C13 N2 107.59(13)
C8 C13 C12 120.15(14)
C12 C13 N2 132.22(14)
O3 C14 C15 118.82(13)
O3 C14 C19 123.04(14)
C15 C14 C19 118.13(13)
C14 C15 H15 119.5
C16 C15 C14 120.92(14)
C16 C15 H15 119.5
C15 C16 H16 119.7
C15 C16 C17 120.69(15)
C17 C16 H16 119.7
C16 C17 H17 120.1
C18 C17 C16 119.80(15)
C18 C17 H17 120.1
C17 C18 H18 119.8
C17 C18 C19 120.44(14)
C19 C18 H18 119.8
C14 C19 C20 118.92(13)
C18 C19 C14 120.00(14)
C18 C19 C20 121.07(13)
O4 C20 C19 119.09(12)
N1 C20 O4 113.51(13)
N1 C20 C19 127.40(13)
C22 C21 O4 127.83(14)
C22 C21 C26 123.87(15)
C26 C21 O4 108.30(13)
C21 C22 H22 122.3
C21 C22 C23 115.33(15)
C23 C22 H22 122.3
C22 C23 H23 119.1
C22 C23 C24 121.70(16)
C24 C23 H23 119.1
C23 C24 H24 119.1
C25 C24 C23 121.74(16)
C25 C24 H24 119.1
C24 C25 H25 121.5
C26 C25 C24 117.02(15)
C26 C25 H25 121.5
C21 C26 N1 107.48(13)
C21 C26 C25 120.32(15)
C25 C26 N1 132.19(14)
Al1 C27 H27A 109.5
Al1 C27 H27B 109.5
Al1 C27 H27C 109.5
H27A C27 H27B 109.5
H27A C27 H27C 109.5
H27B C27 H27C 109.5
C29 C28 H28 120.2
C29 C28 C33 119.7(8)
C33 C28 H28 120.2
C29A C28A H28A 121.2
C29A C28A C33A 117.7(10)
C33A C28A H28A 121.2
C28 C29 H29 118.1
C28 C29 C30 123.8(11)
C30 C29 H29 118.1
C28A C29A H29A 116.7
C28A C29A C30A 126.5(8)
C30A C29A H29A 116.7
C29 C30 H30 122.6
C31 C30 C29 114.9(8)
C31 C30 H30 122.6
C29A C30A H30A 121.4
C31A C30A C29A 117.2(6)
C31A C30A H30A 121.4
C30 C31 C32 121.4(6)
C30 C31 C34 117.4(7)
C32 C31 C34 121.2(5)
C30A C31A C34A 119.6(5)
C32A C31A C30A 119.2(4)
C32A C31A C34A 121.2(5)
C31 C32 H32 119.9
C33 C32 C31 120.3(5)
C33 C32 H32 119.9
C31A C32A H32A 119.2
C31A C32A C33A 121.6(5)
C33A C32A H32A 119.2
C28 C33 H33 120.1
C32 C33 C28 119.8(6)
C32 C33 H33 120.1
C28A C33A H33A 121.2
C32A C33A C28A 117.6(7)
C32A C33A H33A 121.2
C31 C34 H34A 109.5
C31 C34 H34B 109.5
C31 C34 H34C 109.5
H34A C34 H34B 109.5
H34A C34 H34C 109.5
H34B C34 H34C 109.5
C31A C34A H34D 109.5
C31A C34A H34E 109.5
C31A C34A H34F 109.5
H34D C34A H34E 109.5
H34D C34A H34F 109.5
H34E C34A H34F 109.5

loop_
_geom_bond_atom_site_label_1
_geom_bond_atom_site_label_2
_geom_bond_distance
Al1 O1 1.7873(12)
Al1 O3 1.7891(12)
Al1 N1 2.0666(13)
Al1 N2 2.0472(12)
Al1 C27 1.9574(16)
O1 C1 1.3240(18)
O2 C7 1.3621(17)
O2 C8 1.3804(18)
O3 C14 1.3272(17)
O4 C20 1.3650(16)
O4 C21 1.3818(18)
N1 C20 1.3097(18)
N1 C26 1.4049(19)
N2 C7 1.3074(18)
N2 C13 1.4057(19)
C1 C2 1.403(2)
C1 C6 1.410(2)
C2 H2 0.9300
C2 C3 1.375(2)
C3 H3 0.9300
C3 C4 1.389(3)
C4 H4 0.9300
C4 C5 1.370(2)
C5 H5 0.9300
C5 C6 1.404(2)
C6 C7 1.434(2)
C8 C9 1.376(2)
C8 C13 1.385(2)
C9 H9 0.9300
C9 C10 1.385(2)
C10 H10 0.9300
C10 C11 1.395(2)
C11 H11 0.9300
C11 C12 1.388(2)
C12 H12 0.9300
C12 C13 1.386(2)
C14 C15 1.398(2)
C14 C19 1.416(2)
C15 H15 0.9300
C15 C16 1.378(2)
C16 H16 0.9300
C16 C17 1.392(2)
C17 H17 0.9300
C17 C18 1.372(2)
C18 H18 0.9300
C18 C19 1.404(2)
C19 C20 1.436(2)
C21 C22 1.381(2)
C21 C26 1.381(2)
C22 H22 0.9300
C22 C23 1.386(2)
C23 H23 0.9300
C23 C24 1.392(2)
C24 H24 0.9300
C24 C25 1.384(2)
C25 H25 0.9300
C25 C26 1.382(2)
C27 H27A 0.9600
C27 H27B 0.9600
C27 H27C 0.9600
C28 H28 0.9300
C28 C29 1.248(14)
C28 C33 1.396(8)
C28A H28A 0.9300
C28A C29A 1.237(16)
C28A C33A 1.480(13)
C29 H29 0.9300
C29 C30 1.528(17)
C29A H29A 0.9300
C29A C30A 1.427(9)
C30 H30 0.9300
C30 C31 1.325(10)
C30A H30A 0.9300
C30A C31A 1.379(7)
C31 C32 1.402(6)
C31 C34 1.498(6)
C31A C32A 1.375(7)
C31A C34A 1.512(7)
C32 H32 0.9300
C32 C33 1.383(5)
C32A H32A 0.9300
C32A C33A 1.394(8)
C33 H33 0.9300
C33A H33A 0.9300
C34 H34A 0.9600
C34 H34B 0.9600
C34 H34C 0.9600
C34A H34D 0.9600
C34A H34E 0.9600
C34A H34F 0.9600

loop_
_geom_torsion_atom_site_label_1
_geom_torsion_atom_site_label_2
_geom_torsion_atom_site_label_3
_geom_torsion_atom_site_label_4
_geom_torsion
Al1 O1 C1 C2 176.08(12)
Al1 O1 C1 C6 -3.0(2)
Al1 O3 C14 C15 -166.95(11)
Al1 O3 C14 C19 13.9(2)
Al1 N1 C20 O4 177.26(8)
Al1 N1 C20 C19 -2.5(2)
Al1 N1 C26 C21 -177.03(10)
Al1 N1 C26 C25 3.7(2)
Al1 N2 C7 O2 -177.08(9)
Al1 N2 C7 C6 2.7(2)
Al1 N2 C13 C8 177.30(9)
Al1 N2 C13 C12 -4.8(2)
O1 Al1 O3 C14 -98.03(14)
O1 C1 C2 C3 -178.74(15)
O1 C1 C6 C5 178.38(14)
O1 C1 C6 C7 -0.4(2)
O2 C8 C9 C10 177.91(14)
O2 C8 C13 N2 -0.52(15)
O2 C8 C13 C12 -178.73(13)
O3 Al1 O1 C1 -79.73(16)
O3 C14 C15 C16 179.92(13)
O3 C14 C19 C18 179.28(13)
O3 C14 C19 C20 -1.0(2)
O4 C21 C22 C23 -179.97(14)
O4 C21 C26 N1 -0.15(16)
O4 C21 C26 C25 179.22(13)
N1 Al1 O1 C1 -163.83(15)
N1 Al1 O3 C14 -15.23(14)
N2 Al1 O1 C1 4.31(15)
N2 Al1 O3 C14 176.70(14)
C1 C2 C3 C4 0.2(3)
C1 C6 C7 O2 179.83(12)
C1 C6 C7 N2 0.1(2)
C2 C1 C6 C5 -0.7(2)
C2 C1 C6 C7 -179.46(13)
C2 C3 C4 C5 -0.5(3)
C3 C4 C5 C6 0.2(3)
C4 C5 C6 C1 0.4(2)
C4 C5 C6 C7 179.18(15)
C5 C6 C7 O2 1.1(2)
C5 C6 C7 N2 -178.67(14)
C6 C1 C2 C3 0.4(2)
C7 O2 C8 C9 -177.63(14)
C7 O2 C8 C13 0.59(14)
C7 N2 C13 C8 0.23(15)
C7 N2 C13 C12 178.14(16)
C8 O2 C7 N2 -0.48(15)
C8 O2 C7 C6 179.75(12)
C8 C9 C10 C11 0.3(2)
C9 C8 C13 N2 177.77(13)
C9 C8 C13 C12 -0.4(2)
C9 C10 C11 C12 0.0(2)
C10 C11 C12 C13 -0.4(2)
C11 C12 C13 N2 -177.04(15)
C11 C12 C13 C8 0.6(2)
C13 N2 C7 O2 0.16(15)
C13 N2 C7 C6 179.91(14)
C13 C8 C9 C10 0.0(2)
C14 C15 C16 C17 0.9(2)
C14 C19 C20 O4 176.93(12)
C14 C19 C20 N1 -3.3(2)
C15 C14 C19 C18 0.1(2)
C15 C14 C19 C20 179.86(13)
C15 C16 C17 C18 0.0(2)
C16 C17 C18 C19 -0.7(2)
C17 C18 C19 C14 0.7(2)
C17 C18 C19 C20 -179.05(14)
C18 C19 C20 O4 -3.3(2)
C18 C19 C20 N1 176.48(14)
C19 C14 C15 C16 -0.9(2)
C20 O4 C21 C22 -179.50(15)
C20 O4 C21 C26 0.12(14)
C20 N1 C26 C21 0.12(16)
C20 N1 C26 C25 -179.15(16)
C21 O4 C20 N1 -0.05(15)
C21 O4 C20 C19 179.78(12)
C21 C22 C23 C24 0.6(2)
C22 C21 C26 N1 179.49(14)
C22 C21 C26 C25 -1.1(2)
C22 C23 C24 C25 -1.0(3)
C23 C24 C25 C26 0.3(3)
C24 C25 C26 N1 179.90(16)
C24 C25 C26 C21 0.7(2)
C26 N1 C20 O4 -0.05(16)
C26 N1 C20 C19 -179.85(13)
C26 C21 C22 C23 0.5(2)
C27 Al1 O1 C1 102.61(16)
C27 Al1 O3 C14 79.66(15)
C28 C29 C30 C31 -1(2)
C28A C29A C30A C31A 2.9(17)
C29 C28 C33 C32 -3.6(14)
C29 C30 C31 C32 -2.4(14)
C29 C30 C31 C34 178.9(9)
C29A C28A C33A C32A -2.0(18)
C29A C30A C31A C32A -2.2(8)
C29A C30A C31A C34A 179.7(7)
C30 C31 C32 C33 2.6(10)
C30A C31A C32A C33A -0.4(8)
C31 C32 C33 C28 0.5(9)
C31A C32A C33A C28A 2.5(12)
C33 C28 C29 C30 4(2)
C33A C28A C29A C30A -1(2)
C34 C31 C32 C33 -178.8(5)
C34A C31A C32A C33A 177.6(6)
